data_4319568
loop_
_publ_author_name
'Anil J. Elias'
'Brendan Twamley'
'Jean'ne M. Shreeve'

_publ_section_title
;
 Syntheses and Experimental Studies on the Relative Stabilities of Spiro,
 Ansa, and Bridged Derivatives of Cyclic Tetrameric Fluorophosphazene
;
_journal_name_full 'Inorganic Chemistry'
_journal_page_first 2120
_journal_page_last 2126
_journal_paper_doi 10.1021/ic001294s
_journal_volume 40
_journal_year 2001
_chemical_formula_sum 'C4 H4 F10 N4 O2 P4'
_chemical_formula_weight 453.99
_chemical_name_common spiro-[(CF2CH2O)2PHN][F2PN]3
_chemical_name_systematic
; 
 ? 
;
_space_group_IT_number 61
_symmetry_cell_setting orthorhombic
_symmetry_space_group_name_Hall '-P 2ac 2ab'
_symmetry_space_group_name_H-M 'P b c a'
_atom_sites_solution_hydrogens geom
_atom_sites_solution_primary direct
_atom_sites_solution_secondary difmap
_audit_creation_method SHELXL-97
_cell_angle_alpha 90.00
_cell_angle_beta 90.00
_cell_angle_gamma 90.00
_cell_formula_units_Z 8
_cell_length_a 12.8938(2)
_cell_length_b 10.2999(2)
_cell_length_c 20.96840(10)
_cell_measurement_reflns_used 8192
_cell_measurement_temperature 153(2)
_cell_measurement_theta_max 29.05
_cell_measurement_theta_min 1.94
_cell_volume 2784.71(7)
_computing_cell_refinement 'Bruker SMART'
_computing_data_collection 'Bruker SMART'
_computing_data_reduction 'Bruker SHELXTL v. 5.10'
_computing_molecular_graphics 'XP, Bruker SHELXTL v. 5.10'
_computing_publication_material 'XCIF, Bruker SHELXTL v. 5.10'
_computing_structure_refinement 'XL, Bruker SHELXTL v. 5.10'
_computing_structure_solution 'XS, Bruker SHELXTL v. 5.10'
_diffrn_ambient_temperature 153(2)
_diffrn_measured_fraction_theta_full 0.933
_diffrn_measured_fraction_theta_max 0.933
_diffrn_measurement_device_type 'Siemens SMART 1000'
_diffrn_measurement_method \w
_diffrn_radiation_monochromator graphite
_diffrn_radiation_source 'normal-focus sealed tube'
_diffrn_radiation_type MoK\a
_diffrn_radiation_wavelength 0.71073
_diffrn_reflns_av_R_equivalents 0.0621
_diffrn_reflns_av_sigmaI/netI 0.0364
_diffrn_reflns_limit_h_max 17
_diffrn_reflns_limit_h_min -17
_diffrn_reflns_limit_k_max 13
_diffrn_reflns_limit_k_min -12
_diffrn_reflns_limit_l_max 28
_diffrn_reflns_limit_l_min -18
_diffrn_reflns_number 18868
_diffrn_reflns_theta_full 29.05
_diffrn_reflns_theta_max 29.05
_diffrn_reflns_theta_min 1.94
_diffrn_standards_decay_% '< 0.01%'
_diffrn_standards_interval_count 'beginning and end'
_diffrn_standards_number '50 frames remeasured'
_exptl_absorpt_coefficient_mu 0.674
_exptl_absorpt_correction_T_max 0.8495
_exptl_absorpt_correction_T_min 0.7982
_exptl_absorpt_correction_type none
_exptl_crystal_colour colorless
_exptl_crystal_density_diffrn 2.166
_exptl_crystal_density_method 'not measured'
_exptl_crystal_description block
_exptl_crystal_F_000 1776
_exptl_crystal_size_max 0.35
_exptl_crystal_size_mid 0.28
_exptl_crystal_size_min 0.25
_refine_diff_density_max 0.395
_refine_diff_density_min -0.476
_refine_diff_density_rms 0.094
_refine_ls_extinction_method none
_refine_ls_goodness_of_fit_ref 1.204
_refine_ls_hydrogen_treatment mixed
_refine_ls_matrix_type full
_refine_ls_number_parameters 217
_refine_ls_number_reflns 3468
_refine_ls_number_restraints 0
_refine_ls_restrained_S_all 1.204
_refine_ls_R_factor_all 0.0758
_refine_ls_R_factor_gt 0.0613
_refine_ls_shift/su_max 0.000
_refine_ls_shift/su_mean 0.000
_refine_ls_structure_factor_coef Fsqd
_refine_ls_weighting_details 'calc w=1/[\s^2^(Fo^2^)+(0.0249P)^2^+7.1538P] where P=(Fo^2^+2Fc^2^)/3'
_refine_ls_weighting_scheme calc
_refine_ls_wR_factor_gt 0.1125
_refine_ls_wR_factor_ref 0.1185
_reflns_number_gt 2986
_reflns_number_total 3468
_reflns_threshold_expression >2sigma(I)
_cod_data_source_file ic001294s_1.cif
_cod_data_source_block bt100
_cod_database_code 4319568

loop_
_symmetry_equiv_pos_as_xyz
'x, y, z'
'-x+1/2, -y, z+1/2'
'-x, y+1/2, -z+1/2'
'x+1/2, -y+1/2, -z'
'-x, -y, -z'
'x-1/2, y, -z-1/2'
'x, -y-1/2, z-1/2'
'-x-1/2, y-1/2, z'

loop_
_atom_site_label
_atom_site_type_symbol
_atom_site_fract_x
_atom_site_fract_y
_atom_site_fract_z
_atom_site_U_iso_or_equiv
_atom_site_adp_type
_atom_site_occupancy
_atom_site_symmetry_multiplicity
_atom_site_calc_flag
_atom_site_refinement_flags
_atom_site_disorder_assembly
_atom_site_disorder_group
P1 P -0.09369(6) -0.12174(9) 0.37538(4) 0.0235(2) Uani 1 1 d . . .
P2 P 0.05769(7) -0.32029(9) 0.40267(4) 0.0250(2) Uani 1 1 d . . .
P3 P 0.20496(7) -0.12272(9) 0.44258(4) 0.0244(2) Uani 1 1 d . . .
P4 P 0.05566(7) 0.07258(9) 0.41097(4) 0.02228(19) Uani 1 1 d . . .
N1 N -0.0374(2) -0.2557(3) 0.37185(16) 0.0348(7) Uani 1 1 d . . .
N2 N 0.1375(2) -0.2464(3) 0.44414(14) 0.0281(6) Uani 1 1 d . . .
N3 N 0.1637(2) 0.0136(3) 0.42515(15) 0.0306(7) Uani 1 1 d . . .
N4 N -0.0454(2) -0.0080(3) 0.41488(13) 0.0261(6) Uani 1 1 d . . .
O1 O -0.20478(18) -0.1550(3) 0.40194(12) 0.0300(6) Uani 1 1 d . . .
O2 O -0.11270(18) -0.0672(2) 0.30592(11) 0.0271(5) Uani 1 1 d . . .
F1 F -0.43875(17) -0.0790(3) 0.32048(12) 0.0498(7) Uani 1 1 d . . .
F2 F -0.35138(18) -0.2600(2) 0.32852(11) 0.0411(6) Uani 1 1 d . . .
F3 F -0.33590(18) -0.1528(2) 0.21436(11) 0.0441(6) Uani 1 1 d . . .
F4 F -0.28875(19) 0.0329(2) 0.25503(12) 0.0440(6) Uani 1 1 d . . .
F5 F 0.06473(16) 0.1438(2) 0.34710(10) 0.0346(5) Uani 1 1 d . . .
F6 F 0.04152(17) 0.1893(2) 0.45507(11) 0.0357(5) Uani 1 1 d . . .
F7 F 0.25871(18) -0.1145(2) 0.50744(10) 0.0410(6) Uani 1 1 d . . .
F8 F 0.30121(16) -0.1462(2) 0.40117(11) 0.0373(5) Uani 1 1 d . . .
F9 F 0.0219(2) -0.4350(2) 0.44347(12) 0.0456(6) Uani 1 1 d . . .
F10 F 0.11433(17) -0.3959(2) 0.35026(11) 0.0381(5) Uani 1 1 d . . .
C1 C -0.2943(3) -0.0790(4) 0.38660(17) 0.0295(8) Uani 1 1 d . . .
H1A H -0.2742 0.0132 0.3814 0.035 Uiso 1 1 calc R . .
H1B H -0.3455 -0.0846 0.4217 0.035 Uiso 1 1 calc R . .
C2 C -0.3421(3) -0.1291(4) 0.32523(18) 0.0307(8) Uani 1 1 d . . .
C3 C -0.2833(3) -0.0976(3) 0.26390(17) 0.0291(8) Uani 1 1 d . . .
C4 C -0.1714(3) -0.1407(3) 0.26022(16) 0.0271(7) Uani 1 1 d . . .
H4A H -0.1661 -0.2346 0.2698 0.033 Uiso 1 1 calc R . .
H4B H -0.1439 -0.1257 0.2168 0.033 Uiso 1 1 calc R . .

loop_
_atom_site_aniso_label
_atom_site_aniso_U_11
_atom_site_aniso_U_22
_atom_site_aniso_U_33
_atom_site_aniso_U_23
_atom_site_aniso_U_13
_atom_site_aniso_U_12
P1 0.0188(4) 0.0266(4) 0.0252(4) 0.0037(4) -0.0011(3) -0.0014(3)
P2 0.0272(5) 0.0215(4) 0.0265(5) 0.0037(4) -0.0001(4) 0.0008(4)
P3 0.0201(4) 0.0307(5) 0.0224(4) -0.0008(4) -0.0021(3) 0.0020(4)
P4 0.0221(4) 0.0222(4) 0.0225(4) -0.0008(3) 0.0020(3) 0.0006(3)
N1 0.0333(16) 0.0302(16) 0.0409(18) -0.0033(14) -0.0098(14) 0.0029(13)
N2 0.0270(14) 0.0283(15) 0.0289(15) 0.0030(13) -0.0042(12) 0.0035(12)
N3 0.0205(15) 0.0308(16) 0.0405(18) 0.0026(14) -0.0011(13) -0.0014(12)
N4 0.0212(14) 0.0320(16) 0.0251(15) -0.0008(12) 0.0007(11) -0.0030(12)
O1 0.0207(12) 0.0385(15) 0.0308(13) 0.0103(11) -0.0004(10) -0.0033(10)
O2 0.0261(12) 0.0313(13) 0.0239(12) 0.0052(10) -0.0032(10) -0.0073(10)
F1 0.0228(11) 0.0710(18) 0.0557(16) -0.0225(14) -0.0112(10) 0.0124(11)
F2 0.0381(12) 0.0357(12) 0.0495(14) -0.0079(11) 0.0059(11) -0.0145(10)
F3 0.0422(13) 0.0561(16) 0.0341(12) -0.0151(11) -0.0131(10) -0.0064(12)
F4 0.0565(15) 0.0300(12) 0.0457(13) 0.0046(11) -0.0171(12) 0.0080(11)
F5 0.0356(12) 0.0386(13) 0.0296(11) 0.0111(10) 0.0037(9) 0.0008(9)
F6 0.0382(12) 0.0277(11) 0.0413(12) -0.0102(10) 0.0103(10) -0.0016(9)
F7 0.0457(13) 0.0466(14) 0.0306(11) -0.0035(10) -0.0182(10) 0.0012(11)
F8 0.0252(11) 0.0426(13) 0.0442(13) 0.0035(10) 0.0072(9) 0.0078(9)
F9 0.0533(15) 0.0374(13) 0.0462(14) 0.0190(11) -0.0018(11) -0.0131(11)
F10 0.0399(13) 0.0344(12) 0.0399(13) -0.0082(10) 0.0016(10) 0.0068(10)
C1 0.0224(16) 0.038(2) 0.0284(18) -0.0054(15) -0.0025(14) -0.0004(15)
C2 0.0196(16) 0.0318(19) 0.041(2) -0.0117(17) -0.0044(15) 0.0021(14)
C3 0.0337(19) 0.0266(19) 0.0269(18) -0.0046(14) -0.0104(15) -0.0032(14)
C4 0.0303(18) 0.0283(18) 0.0228(16) -0.0015(14) -0.0020(14) -0.0035(14)

loop_
_atom_type_symbol
_atom_type_description
_atom_type_scat_dispersion_real
_atom_type_scat_dispersion_imag
_atom_type_scat_source
C C 0.0033 0.0016 'International Tables Vol C Tables 4.2.6.8 and 6.1.1.4'
H H 0.0000 0.0000 'International Tables Vol C Tables 4.2.6.8 and 6.1.1.4'
N N 0.0061 0.0033 'International Tables Vol C Tables 4.2.6.8 and 6.1.1.4'
O O 0.0106 0.0060 'International Tables Vol C Tables 4.2.6.8 and 6.1.1.4'
F F 0.0171 0.0103 'International Tables Vol C Tables 4.2.6.8 and 6.1.1.4'
P P 0.1023 0.0942 'International Tables Vol C Tables 4.2.6.8 and 6.1.1.4'

loop_
_geom_angle_atom_site_label_1
_geom_angle_atom_site_label_2
_geom_angle_atom_site_label_3
_geom_angle
_geom_angle_site_symmetry_1
_geom_angle_site_symmetry_3
_geom_angle_publ_flag
N1 P1 N4 120.17(17) . . ?
N1 P1 O1 104.34(16) . . ?
N4 P1 O1 109.72(15) . . ?
N1 P1 O2 110.04(16) . . ?
N4 P1 O2 106.46(15) . . ?
O1 P1 O2 105.20(13) . . ?
F9 P2 F10 98.76(14) . . ?
F9 P2 N1 109.19(17) . . ?
F10 P2 N1 107.36(16) . . ?
F9 P2 N2 105.44(15) . . ?
F10 P2 N2 109.64(15) . . ?
N1 P2 N2 123.63(17) . . ?
F7 P3 F8 98.37(13) . . ?
F7 P3 N2 106.39(15) . . ?
F8 P3 N2 109.77(15) . . ?
F7 P3 N3 108.45(16) . . ?
F8 P3 N3 106.75(15) . . ?
N2 P3 N3 124.11(16) . . ?
F6 P4 F5 99.28(13) . . ?
F6 P4 N4 106.82(14) . . ?
F5 P4 N4 111.56(15) . . ?
F6 P4 N3 107.45(16) . . ?
F5 P4 N3 106.69(15) . . ?
N4 P4 N3 122.50(17) . . ?
P2 N1 P1 137.2(2) . . ?
P3 N2 P2 140.3(2) . . ?
P3 N3 P4 135.4(2) . . ?
P4 N4 P1 135.1(2) . . ?
C1 O1 P1 122.3(2) . . ?
C4 O2 P1 120.6(2) . . ?
O1 C1 C2 109.4(3) . . ?
F1 C2 F2 107.5(3) . . ?
F1 C2 C1 107.9(3) . . ?
F2 C2 C1 109.3(3) . . ?
F1 C2 C3 108.3(3) . . ?
F2 C2 C3 107.3(3) . . ?
C1 C2 C3 116.1(3) . . ?
F4 C3 F3 106.4(3) . . ?
F4 C3 C4 109.5(3) . . ?
F3 C3 C4 108.2(3) . . ?
F4 C3 C2 107.4(3) . . ?
F3 C3 C2 107.8(3) . . ?
C4 C3 C2 117.0(3) . . ?
O2 C4 C3 108.3(3) . . ?

loop_
_geom_bond_atom_site_label_1
_geom_bond_atom_site_label_2
_geom_bond_distance
_geom_bond_site_symmetry_2
_geom_bond_publ_flag
P1 N1 1.561(3) . ?
P1 N4 1.564(3) . ?
P1 O1 1.575(2) . ?
P1 O2 1.580(2) . ?
P2 F9 1.530(2) . ?
P2 F10 1.532(2) . ?
P2 N1 1.537(3) . ?
P2 N2 1.548(3) . ?
P3 F7 1.529(2) . ?
P3 F8 1.534(2) . ?
P3 N2 1.543(3) . ?
P3 N3 1.546(3) . ?
P4 F6 1.528(2) . ?
P4 F5 1.532(2) . ?
P4 N4 1.547(3) . ?
P4 N3 1.548(3) . ?
O1 C1 1.431(4) . ?
O2 C4 1.437(4) . ?
F1 C2 1.353(4) . ?
F2 C2 1.356(4) . ?
F3 C3 1.365(4) . ?
F4 C3 1.358(4) . ?
C1 C2 1.517(5) . ?
C2 C3 1.527(5) . ?
C3 C4 1.512(5) . ?

loop_
_cod_related_entry_id
_cod_related_entry_database
_cod_related_entry_code
1 ChemSpider 30661084
